data_4514161
loop_
_publ_author_name
'Reay, Alan J.'
'Hammarback, L. Anders'
'Bray, Joshua T. W.'
'Sheridan, Thomas'
'Turnbull, David'
'Whitwood, Adrian C.'
'Fairlamb, Ian J. S.'

_publ_section_title
;
 Mild and Regioselective Pd(OAc)2-Catalyzed C--H Arylation of Tryptophans
 by [ArN2]X, Promoted by Tosic Acid
;
_journal_name_full 'ACS Catalysis'
_journal_page_first 5174
_journal_paper_doi 10.1021/acscatal.6b03121
_journal_year 2017
_chemical_absolute_configuration syn
_chemical_formula_moiety 'C20 H20 N2 O3'
_chemical_formula_sum 'C20 H20 N2 O3'
_chemical_formula_weight 336.38
_space_group_crystal_system trigonal
_space_group_IT_number 146
_space_group_name_Hall 'R 3'
_space_group_name_H-M_alt 'R 3'
_symmetry_space_group_name_Hall 'R 3'
_symmetry_space_group_name_H-M 'R 3 :H'
_atom_sites_solution_hydrogens mixed
_atom_sites_solution_primary direct
_audit_creation_date 2017-04-24
_audit_creation_method
;
Olex2 1.2
(compiled 2017.03.28 svn.r3405 for OlexSys, GUI svn.r5335)
;
_cell_angle_alpha 90
_cell_angle_beta 90
_cell_angle_gamma 120
_cell_formula_units_Z 9
_cell_length_a 21.2602(5)
_cell_length_b 21.2602(5)
_cell_length_c 10.1814(3)
_cell_measurement_reflns_used 3153
_cell_measurement_temperature 110.05(10)
_cell_measurement_theta_max 31.9520
_cell_measurement_theta_min 3.5440
_cell_volume 3985.41(18)
_computing_cell_refinement
;
CrysAlisPro, Agilent Technologies,
Version 1.171.37.31 (release 14-01-2014 CrysAlis171 .NET)
(compiled Jan 14 2014,18:38:05)
;
_computing_data_collection
;
CrysAlisPro, Agilent Technologies,
Version 1.171.37.31 (release 14-01-2014 CrysAlis171 .NET)
(compiled Jan 14 2014,18:38:05)
;
_computing_data_reduction
;
CrysAlisPro, Agilent Technologies,
Version 1.171.37.31 (release 14-01-2014 CrysAlis171 .NET)
(compiled Jan 14 2014,18:38:05)
;
_computing_molecular_graphics 'Olex2 (Dolomanov et al., 2009)'
_computing_publication_material 'Olex2 (Dolomanov et al., 2009)'
_computing_structure_refinement 'ShelXL (Sheldrick, 2015)'
_computing_structure_solution 'ShelXS (Sheldrick, 2008)'
_diffrn_ambient_environment N~2~
_diffrn_ambient_temperature 110.05(10)
_diffrn_detector 'CCD plate'
_diffrn_detector_area_resol_mean 16.1450
_diffrn_detector_type Eos
_diffrn_measured_fraction_theta_full 0.999
_diffrn_measured_fraction_theta_max 0.900
_diffrn_measurement_details
;
#__ type_ start__ end____ width___ exp.time_
  1 omega  -93.00  -15.00   1.0000   20.0000
omega____ theta____ kappa____ phi______ frames
    -      -25.0740    0.0000  150.0000 78

#__ type_ start__ end____ width___ exp.time_
  2 omega    5.00   59.00   1.0000   20.0000
omega____ theta____ kappa____ phi______ frames
    -       26.4802  -99.0000   60.0000 54

#__ type_ start__ end____ width___ exp.time_
  3 omega   35.00   69.00   1.0000   20.0000
omega____ theta____ kappa____ phi______ frames
    -       19.0201   77.0000  -60.0000 34

#__ type_ start__ end____ width___ exp.time_
  4 omega   37.00   75.00   1.0000   20.0000
omega____ theta____ kappa____ phi______ frames
    -       19.0201   77.0000   60.0000 38
;
_diffrn_measurement_device 'four-circle diffractometer'
_diffrn_measurement_device_type 'SuperNova, Single source at offset, Eos'
_diffrn_measurement_method '\w scans'
_diffrn_orient_matrix_UB_11 0.0356613000
_diffrn_orient_matrix_UB_12 0.0297314000
_diffrn_orient_matrix_UB_13 0.0084190000
_diffrn_orient_matrix_UB_21 0.0125828000
_diffrn_orient_matrix_UB_22 -0.0134942000
_diffrn_orient_matrix_UB_23 -0.0513138000
_diffrn_orient_matrix_UB_31 -0.0073394000
_diffrn_orient_matrix_UB_32 0.0204228000
_diffrn_orient_matrix_UB_33 -0.0463462000
_diffrn_radiation_monochromator mirror
_diffrn_radiation_probe x-ray
_diffrn_radiation_type MoK\a
_diffrn_radiation_wavelength 0.71073
_diffrn_reflns_av_R_equivalents 0.0191
_diffrn_reflns_av_unetI/netI 0.0367
_diffrn_reflns_Laue_measured_fraction_full 0.999
_diffrn_reflns_Laue_measured_fraction_max 0.900
_diffrn_reflns_limit_h_max 31
_diffrn_reflns_limit_h_min -23
_diffrn_reflns_limit_k_max 25
_diffrn_reflns_limit_k_min -26
_diffrn_reflns_limit_l_max 13
_diffrn_reflns_limit_l_min -15
_diffrn_reflns_number 6369
_diffrn_reflns_point_group_measured_fraction_full 0.876
_diffrn_reflns_point_group_measured_fraction_max 0.683
_diffrn_reflns_theta_full 25.242
_diffrn_reflns_theta_max 32.005
_diffrn_reflns_theta_min 2.983
_diffrn_source 'SuperNova (Mo) X-ray Source'
_exptl_absorpt_coefficient_mu 0.086
_exptl_absorpt_correction_T_max 0.990
_exptl_absorpt_correction_T_min 0.985
_exptl_absorpt_correction_type analytical
_exptl_absorpt_process_details
;
CrysAlisPro, Agilent Technologies,
Version 1.171.37.31 (release 14-01-2014 CrysAlis171 .NET)
(compiled Jan 14 2014,18:38:05)
Analytical numeric absorption correction using a multifaceted crystal
            model based on expressions derived by R.C. Clark & J.S. Reid.
(Clark, R. C. & Reid, J. S. (1995). Acta Cryst. A51, 887-897)
Empirical absorption correction using spherical harmonics,
 implemented in SCALE3 ABSPACK scaling algorithm.
;
_exptl_crystal_colour 'clear colourless'
_exptl_crystal_colour_lustre clear
_exptl_crystal_colour_primary colourless
_exptl_crystal_density_diffrn 1.261
_exptl_crystal_description block
_exptl_crystal_F_000 1602
_exptl_crystal_size_max 0.2757
_exptl_crystal_size_mid 0.1814
_exptl_crystal_size_min 0.1572
_refine_diff_density_max 0.265
_refine_diff_density_min -0.227
_refine_diff_density_rms 0.045
_refine_ls_abs_structure_details
;
 Flack x determined using 1307 quotients [(I+)-(I-)]/[(I+)+(I-)]
 (Parsons, Flack and Wagner, Acta Cryst. B69 (2013) 249-259).
;
_refine_ls_abs_structure_Flack -0.5(5)
_refine_ls_extinction_method none
_refine_ls_goodness_of_fit_ref 1.048
_refine_ls_hydrogen_treatment mixed
_refine_ls_matrix_type full
_refine_ls_number_parameters 236
_refine_ls_number_reflns 4199
_refine_ls_number_restraints 1
_refine_ls_restrained_S_all 1.048
_refine_ls_R_factor_all 0.0404
_refine_ls_R_factor_gt 0.0363
_refine_ls_shift/su_max 0.000
_refine_ls_shift/su_mean 0.000
_refine_ls_structure_factor_coef Fsqd
_refine_ls_weighting_details 'w=1/[\s^2^(Fo^2^)+(0.0398P)^2^+2.4699P] where P=(Fo^2^+2Fc^2^)/3'
_refine_ls_weighting_scheme calc
_refine_ls_wR_factor_gt 0.0863
_refine_ls_wR_factor_ref 0.0900
_reflns_Friedel_coverage 0.518
_reflns_Friedel_fraction_full 0.752
_reflns_Friedel_fraction_max 0.466
_reflns_number_gt 3948
_reflns_number_total 4199
_reflns_threshold_expression 'I > 2\s(I)'
_cod_data_source_file cs6b03121_si_002.cif
_cod_data_source_block ijsf1413
_cod_original_cell_volume 3985.4(2)
_cod_database_code 4514161
_shelx_shelxl_version_number 2014/7
_shelx_space_group_comment
;
The symmetry employed for this shelxl refinement is uniquely defined
by the following loop, which should always be used as a source of
symmetry information in preference to the above space-group names.
They are only intended as comments.
;
_olex2_refinement_description
;
1. Fixed Uiso
 At 1.2 times of:
  All C(H) groups, All C(H,H) groups
 At 1.5 times of:
  All C(H,H,H) groups
2.a Ternary CH refined with riding coordinates:
 C2(H2)
2.b Secondary CH2 refined with riding coordinates:
 C3(H3A,H3B)
2.c Aromatic/amide H refined with riding coordinates:
 C6(H6), C7(H7), C8(H8), C9(H9), C13(H13), C14(H14), C15(H15), C16(H16),
 C17(H17)
2.d Idealised Me refined as rotating group:
 C18(H18A,H18B,H18C), C20(H20A,H20B,H20C)
;
_olex2_date_sample_data_collection 2014-02-03
_olex2_submission_special_instructions 'No special instructions were received'

loop_
_space_group_symop_operation_xyz
'x, y, z'
'-y, x-y, z'
'-x+y, -x, z'
'x+2/3, y+1/3, z+1/3'
'-y+2/3, x-y+1/3, z+1/3'
'-x+y+2/3, -x+1/3, z+1/3'
'x+1/3, y+2/3, z+2/3'
'-y+1/3, x-y+2/3, z+2/3'
'-x+y+1/3, -x+2/3, z+2/3'

loop_
_atom_site_label
_atom_site_type_symbol
_atom_site_fract_x
_atom_site_fract_y
_atom_site_fract_z
_atom_site_U_iso_or_equiv
_atom_site_adp_type
_atom_site_occupancy
_atom_site_site_symmetry_order
_atom_site_calc_flag
_atom_site_refinement_flags_posn
C1 C -0.46413(10) -0.33895(10) -0.38047(18) 0.0151(3) Uani 1 1 d .
C2 C -0.46077(10) -0.35793(10) -0.52389(18) 0.0138(3) Uani 1 1 d .
H2 H -0.4888 -0.3426 -0.5779 0.017 Uiso 1 1 calc R
C3 C -0.49312(10) -0.44061(10) -0.53732(19) 0.0161(4) Uani 1 1 d .
H3A H -0.4963 -0.4527 -0.6298 0.019 Uiso 1 1 calc R
H3B H -0.4603 -0.4541 -0.4963 0.019 Uiso 1 1 calc R
C4 C -0.56697(10) -0.48463(10) -0.47684(19) 0.0148(3) Uani 1 1 d .
C5 C -0.57970(11) -0.51575(10) -0.34686(19) 0.0159(4) Uani 1 1 d .
C6 C -0.53441(11) -0.51854(11) -0.2492(2) 0.0195(4) Uani 1 1 d .
H6 H -0.4843 -0.4941 -0.2602 0.023 Uiso 1 1 calc R
C7 C -0.56570(12) -0.55826(12) -0.1365(2) 0.0222(4) Uani 1 1 d .
H7 H -0.5361 -0.5606 -0.0717 0.027 Uiso 1 1 calc R
C8 C -0.64138(12) -0.59514(11) -0.1180(2) 0.0215(4) Uani 1 1 d .
H8 H -0.6610 -0.6220 -0.0417 0.026 Uiso 1 1 calc R
C9 C -0.68718(11) -0.59219(11) -0.2117(2) 0.0206(4) Uani 1 1 d .
H9 H -0.7372 -0.6159 -0.1988 0.025 Uiso 1 1 calc R
C10 C -0.65568(10) -0.55241(10) -0.32606(19) 0.0164(4) Uani 1 1 d .
C11 C -0.63375(10) -0.50234(10) -0.52774(19) 0.0157(3) Uani 1 1 d .
C12 C -0.65506(10) -0.48442(10) -0.65407(18) 0.0158(4) Uani 1 1 d .
C13 C -0.70585(11) -0.46054(11) -0.6538(2) 0.0202(4) Uani 1 1 d .
H13 H -0.7238 -0.4545 -0.5744 0.024 Uiso 1 1 calc R
C14 C -0.72953(12) -0.44580(12) -0.7709(2) 0.0241(4) Uani 1 1 d .
H14 H -0.7636 -0.4305 -0.7699 0.029 Uiso 1 1 calc R
C15 C -0.70206(12) -0.45405(12) -0.8898(2) 0.0249(4) Uani 1 1 d .
H15 H -0.7179 -0.4444 -0.9684 0.030 Uiso 1 1 calc R
C16 C -0.65124(12) -0.47662(11) -0.8913(2) 0.0234(4) Uani 1 1 d .
H16 H -0.6326 -0.4814 -0.9709 0.028 Uiso 1 1 calc R
C17 C -0.62780(12) -0.49228(11) -0.7740(2) 0.0199(4) Uani 1 1 d .
H17 H -0.5940 -0.5079 -0.7757 0.024 Uiso 1 1 calc R
C18 C -0.53198(15) -0.31477(16) -0.2262(2) 0.0342(6) Uani 1 1 d .
H18A H -0.5471 -0.3580 -0.1751 0.051 Uiso 1 1 calc GR
H18B H -0.5691 -0.3016 -0.2235 0.051 Uiso 1 1 calc GR
H18C H -0.4877 -0.2759 -0.1906 0.051 Uiso 1 1 calc GR
C19 C -0.34349(10) -0.24901(10) -0.55986(18) 0.0159(4) Uani 1 1 d .
C20 C -0.26686(11) -0.21826(11) -0.6100(2) 0.0234(4) Uani 1 1 d .
H20A H -0.2333 -0.1950 -0.5391 0.035 Uiso 1 1 calc GR
H20B H -0.2579 -0.1834 -0.6779 0.035 Uiso 1 1 calc GR
H20C H -0.2607 -0.2568 -0.6448 0.035 Uiso 1 1 calc GR
N1 N -0.38618(9) -0.32192(9) -0.56954(17) 0.0166(3) Uani 1 1 d .
H1 H -0.3666(14) -0.3481(14) -0.594(3) 0.023(7) Uiso 1 1 d .
N2 N -0.68736(9) -0.54196(9) -0.43566(17) 0.0178(3) Uani 1 1 d .
H2A H -0.7317(16) -0.5641(15) -0.454(3) 0.025(7) Uiso 1 1 d .
O1 O -0.52005(8) -0.32810(8) -0.36099(14) 0.0209(3) Uani 1 1 d .
O2 O -0.42368(7) -0.33635(8) -0.29487(14) 0.0196(3) Uani 1 1 d .
O3 O -0.36631(8) -0.21082(7) -0.51249(14) 0.0192(3) Uani 1 1 d .

loop_
_atom_site_aniso_label
_atom_site_aniso_U_11
_atom_site_aniso_U_22
_atom_site_aniso_U_33
_atom_site_aniso_U_23
_atom_site_aniso_U_13
_atom_site_aniso_U_12
C1 0.0124(8) 0.0121(8) 0.0185(8) 0.0011(7) 0.0026(7) 0.0044(7)
C2 0.0117(8) 0.0124(8) 0.0168(8) 0.0000(6) 0.0010(6) 0.0055(7)
C3 0.0131(8) 0.0130(8) 0.0205(8) -0.0015(7) 0.0018(7) 0.0053(7)
C4 0.0128(8) 0.0121(8) 0.0185(8) -0.0003(7) 0.0010(7) 0.0055(7)
C5 0.0152(9) 0.0131(8) 0.0188(8) -0.0015(7) -0.0002(7) 0.0066(7)
C6 0.0176(9) 0.0161(9) 0.0242(10) -0.0016(8) -0.0014(8) 0.0080(8)
C7 0.0275(11) 0.0182(9) 0.0221(9) -0.0020(8) -0.0055(8) 0.0123(8)
C8 0.0275(11) 0.0158(9) 0.0187(9) 0.0017(7) 0.0016(8) 0.0089(8)
C9 0.0190(9) 0.0173(9) 0.0229(9) 0.0014(7) 0.0040(8) 0.0072(8)
C10 0.0143(9) 0.0136(8) 0.0198(8) -0.0003(7) 0.0003(7) 0.0060(7)
C11 0.0139(8) 0.0117(8) 0.0188(8) -0.0008(7) 0.0019(7) 0.0045(7)
C12 0.0122(8) 0.0118(8) 0.0195(9) 0.0006(7) -0.0003(7) 0.0031(7)
C13 0.0178(9) 0.0205(10) 0.0217(9) 0.0014(8) 0.0020(7) 0.0092(8)
C14 0.0199(10) 0.0259(11) 0.0278(10) 0.0016(9) -0.0029(8) 0.0125(9)
C15 0.0256(11) 0.0252(11) 0.0209(10) -0.0001(8) -0.0065(8) 0.0105(9)
C16 0.0265(11) 0.0209(10) 0.0187(9) -0.0048(8) 0.0001(8) 0.0088(9)
C17 0.0193(9) 0.0168(9) 0.0231(9) -0.0030(7) 0.0000(8) 0.0086(8)
C18 0.0396(14) 0.0505(16) 0.0224(11) -0.0052(10) 0.0057(10) 0.0299(13)
C19 0.0159(9) 0.0159(9) 0.0145(8) 0.0018(7) 0.0018(7) 0.0070(7)
C20 0.0160(9) 0.0178(9) 0.0313(11) 0.0003(8) 0.0068(8) 0.0047(8)
N1 0.0138(7) 0.0140(8) 0.0228(8) 0.0009(6) 0.0056(6) 0.0074(6)
N2 0.0116(8) 0.0179(8) 0.0208(8) 0.0024(6) 0.0008(6) 0.0048(7)
O1 0.0204(7) 0.0282(8) 0.0199(7) -0.0010(6) 0.0027(5) 0.0165(6)
O2 0.0161(7) 0.0203(7) 0.0205(7) -0.0007(6) -0.0024(6) 0.0077(6)
O3 0.0198(7) 0.0157(7) 0.0234(7) 0.0001(6) 0.0027(6) 0.0098(6)

loop_
_atom_type_symbol
_atom_type_description
_atom_type_scat_dispersion_real
_atom_type_scat_dispersion_imag
_atom_type_scat_source
C C 0.0033 0.0016 'International Tables Vol C Tables 4.2.6.8 and 6.1.1.4'
H H 0.0000 0.0000 'International Tables Vol C Tables 4.2.6.8 and 6.1.1.4'
N N 0.0061 0.0033 'International Tables Vol C Tables 4.2.6.8 and 6.1.1.4'
O O 0.0106 0.0060 'International Tables Vol C Tables 4.2.6.8 and 6.1.1.4'

loop_
_exptl_crystal_face_index_h
_exptl_crystal_face_index_k
_exptl_crystal_face_index_l
_exptl_crystal_face_perp_dist
_exptl_oxdiff_crystal_face_indexfrac_h
_exptl_oxdiff_crystal_face_indexfrac_k
_exptl_oxdiff_crystal_face_indexfrac_l
_exptl_oxdiff_crystal_face_x
_exptl_oxdiff_crystal_face_y
_exptl_oxdiff_crystal_face_z
-1 2 0 0.0846 -1.0001 2.0001 -0.0000 0.0238 -0.0396 0.0482
5 0 3 0.1106 5.0001 0.0001 3.0001 0.2036 -0.0910 -0.1757
5 -1 0 0.0631 5.0000 -0.9998 0.0000 0.1486 0.0764 -0.0571
1 1 0 0.0807 0.9999 1.0001 -0.0000 0.0654 -0.0009 0.0131
0 5 1 0.0946 -0.0003 5.0002 0.9999 0.1571 -0.1188 0.0558
0 1 -1 0.0984 -0.0001 1.0001 -1.0000 0.0213 0.0378 0.0668
-1 1 1 0.0874 -1.0000 1.0000 1.0000 0.0025 -0.0774 -0.0186
0 0 -1 0.1285 -0.0000 0.0001 -1.0000 -0.0084 0.0513 0.0463
-2 -1 -1 0.1177 -2.0000 -1.0001 -1.0000 -0.1095 0.0396 0.0406
3 -2 0 0.0709 3.0001 -2.0000 0.0000 0.0475 0.0647 -0.0629
1 0 0 0.0689 1.0000 0.0001 -0.0000 0.0357 0.0126 -0.0073
-1 -1 0 0.0806 -0.9999 -1.0001 0.0000 -0.0654 0.0009 -0.0131
1 -2 0 0.0968 1.0001 -2.0001 0.0000 -0.0238 0.0396 -0.0482
-1 0 0 0.0883 -1.0000 -0.0001 0.0000 -0.0357 -0.0126 0.0073

loop_
_geom_angle_atom_site_label_1
_geom_angle_atom_site_label_2
_geom_angle_atom_site_label_3
_geom_angle
O1 C1 C2 110.58(16)
O2 C1 C2 125.24(17)
O2 C1 O1 124.13(17)
C1 C2 H2 109.4
C1 C2 C3 109.48(15)
C3 C2 H2 109.4
N1 C2 C1 110.52(15)
N1 C2 H2 109.4
N1 C2 C3 108.70(15)
C2 C3 H3A 108.8
C2 C3 H3B 108.8
H3A C3 H3B 107.7
C4 C3 C2 113.98(15)
C4 C3 H3A 108.8
C4 C3 H3B 108.8
C5 C4 C3 124.07(17)
C11 C4 C3 129.14(18)
C11 C4 C5 106.78(17)
C6 C5 C4 133.83(19)
C6 C5 C10 119.22(18)
C10 C5 C4 106.88(17)
C5 C6 H6 120.6
C7 C6 C5 118.83(19)
C7 C6 H6 120.6
C6 C7 H7 119.4
C6 C7 C8 121.3(2)
C8 C7 H7 119.4
C7 C8 H8 119.5
C9 C8 C7 121.07(19)
C9 C8 H8 119.5
C8 C9 H9 121.1
C8 C9 C10 117.75(19)
C10 C9 H9 121.1
C9 C10 C5 121.84(18)
N2 C10 C5 107.78(16)
N2 C10 C9 130.36(18)
C4 C11 C12 131.75(18)
C4 C11 N2 109.48(17)
N2 C11 C12 118.72(17)
C13 C12 C11 118.84(17)
C17 C12 C11 122.13(18)
C17 C12 C13 119.01(18)
C12 C13 H13 119.6
C14 C13 C12 120.7(2)
C14 C13 H13 119.6
C13 C14 H14 120.2
C13 C14 C15 119.7(2)
C15 C14 H14 120.2
C14 C15 H15 119.9
C16 C15 C14 120.2(2)
C16 C15 H15 119.9
C15 C16 H16 119.8
C15 C16 C17 120.4(2)
C17 C16 H16 119.8
C12 C17 C16 120.00(19)
C12 C17 H17 120.0
C16 C17 H17 120.0
H18A C18 H18B 109.5
H18A C18 H18C 109.5
H18B C18 H18C 109.5
O1 C18 H18A 109.5
O1 C18 H18B 109.5
O1 C18 H18C 109.5
N1 C19 C20 115.62(17)
O3 C19 C20 122.82(18)
O3 C19 N1 121.57(18)
C19 C20 H20A 109.5
C19 C20 H20B 109.5
C19 C20 H20C 109.5
H20A C20 H20B 109.5
H20A C20 H20C 109.5
H20B C20 H20C 109.5
C2 N1 H1 119.6(17)
C19 N1 C2 120.78(16)
C19 N1 H1 119.1(17)
C10 N2 C11 109.01(16)
C10 N2 H2A 126.4(19)
C11 N2 H2A 122.9(19)
C1 O1 C18 115.64(17)

loop_
_geom_bond_atom_site_label_1
_geom_bond_atom_site_label_2
_geom_bond_distance
C1 C2 1.526(3)
C1 O1 1.334(2)
C1 O2 1.206(2)
C2 H2 0.9800
C2 C3 1.540(3)
C2 N1 1.450(2)
C3 H3A 0.9700
C3 H3B 0.9700
C3 C4 1.500(3)
C4 C5 1.443(3)
C4 C11 1.375(3)
C5 C6 1.406(3)
C5 C10 1.415(3)
C6 H6 0.9300
C6 C7 1.382(3)
C7 H7 0.9300
C7 C8 1.406(3)
C8 H8 0.9300
C8 C9 1.387(3)
C9 H9 0.9300
C9 C10 1.398(3)
C10 N2 1.378(3)
C11 C12 1.475(3)
C11 N2 1.388(2)
C12 C13 1.404(3)
C12 C17 1.397(3)
C13 H13 0.9300
C13 C14 1.390(3)
C14 H14 0.9300
C14 C15 1.392(3)
C15 H15 0.9300
C15 C16 1.384(3)
C16 H16 0.9300
C16 C17 1.397(3)
C17 H17 0.9300
C18 H18A 0.9600
C18 H18B 0.9600
C18 H18C 0.9600
C18 O1 1.449(3)
C19 C20 1.509(3)
C19 N1 1.353(2)
C19 O3 1.233(2)
C20 H20A 0.9600
C20 H20B 0.9600
C20 H20C 0.9600
N1 H1 0.88(3)
N2 H2A 0.84(3)

loop_
_geom_hbond_atom_site_label_D
_geom_hbond_atom_site_label_H
_geom_hbond_atom_site_label_A
_geom_hbond_distance_DH
_geom_hbond_distance_HA
_geom_hbond_distance_DA
_geom_hbond_angle_DHA
_geom_hbond_site_symmetry_A
N1 H1 O2 0.88(3) 2.07(3) 2.944(2) 171(2) 8_444
N2 H2A O3 0.84(3) 2.18(3) 3.010(2) 172(3) 3_445

loop_
_geom_torsion_atom_site_label_1
_geom_torsion_atom_site_label_2
_geom_torsion_atom_site_label_3
_geom_torsion_atom_site_label_4
_geom_torsion
C1 C2 C3 C4 51.5(2)
C1 C2 N1 C19 -55.2(2)
C2 C1 O1 C18 175.74(18)
C2 C3 C4 C5 -96.7(2)
C2 C3 C4 C11 81.9(2)
C3 C2 N1 C19 -175.40(17)
C3 C4 C5 C6 -3.6(3)
C3 C4 C5 C10 179.60(17)
C3 C4 C11 C12 -0.5(3)
C3 C4 C11 N2 -177.94(18)
C4 C5 C6 C7 -175.3(2)
C4 C5 C10 C9 176.50(18)
C4 C5 C10 N2 -2.1(2)
C4 C11 C12 C13 -134.0(2)
C4 C11 C12 C17 47.7(3)
C4 C11 N2 C10 -2.2(2)
C5 C4 C11 C12 178.27(19)
C5 C4 C11 N2 0.8(2)
C5 C6 C7 C8 -0.4(3)
C5 C10 N2 C11 2.6(2)
C6 C5 C10 C9 -0.8(3)
C6 C5 C10 N2 -179.38(17)
C6 C7 C8 C9 -0.8(3)
C7 C8 C9 C10 1.1(3)
C8 C9 C10 C5 -0.3(3)
C8 C9 C10 N2 177.9(2)
C9 C10 N2 C11 -175.8(2)
C10 C5 C6 C7 1.2(3)
C11 C4 C5 C6 177.5(2)
C11 C4 C5 C10 0.7(2)
C11 C12 C13 C14 -177.49(18)
C11 C12 C17 C16 178.12(18)
C12 C11 N2 C10 -179.99(17)
C12 C13 C14 C15 -0.7(3)
C13 C12 C17 C16 -0.2(3)
C13 C14 C15 C16 -0.2(3)
C14 C15 C16 C17 0.9(3)
C15 C16 C17 C12 -0.7(3)
C17 C12 C13 C14 0.8(3)
C20 C19 N1 C2 179.59(17)
N1 C2 C3 C4 172.32(16)
N2 C11 C12 C13 43.2(3)
N2 C11 C12 C17 -135.1(2)
O1 C1 C2 C3 -100.79(18)
O1 C1 C2 N1 139.51(16)
O2 C1 C2 C3 76.9(2)
O2 C1 C2 N1 -42.8(2)
O2 C1 O1 C18 -2.0(3)
O3 C19 N1 C2 -0.1(3)
